data_1554106
loop_
_publ_author_name
'M\'as-Montoya, Miriam'
'Georgakopoulos, Stamatis'
'Cer\'on-Carrasco, Jos\'e Pedro'
'P\'erez, Jos\'e'
'T\'arraga, Alberto'
'Curiel, David'

_publ_section_title
;
 Structure--Property Correlation behind the High Mobility of
 Carbazolocarbazole
;
_journal_issue 22
_journal_name_full 'The Journal of Physical Chemistry C'
_journal_page_first 11736
_journal_paper_doi 10.1021/acs.jpcc.8b03878
_journal_volume 122
_journal_year 2018
_chemical_formula_sum 'C38 H46 N2'
_chemical_formula_weight 530.77
_space_group_crystal_system monoclinic
_space_group_IT_number 14
_space_group_name_Hall '-P 2ybc'
_space_group_name_H-M_alt 'P 1 21/c 1'
_atom_sites_solution_hydrogens geom
_atom_sites_solution_primary direct
_audit_creation_method SHELXL-2013
_cell_angle_alpha 90
_cell_angle_beta 92.1361(14)
_cell_angle_gamma 90
_cell_formula_units_Z 2
_cell_length_a 17.9035(7)
_cell_length_b 4.6373(2)
_cell_length_c 17.9058(7)
_cell_measurement_reflns_used 9981
_cell_measurement_temperature 100(2)
_cell_measurement_theta_max 28.59
_cell_measurement_theta_min 2.27
_cell_volume 1485.58(10)
_computing_cell_refinement 'SAINT V8.34A (Bruker AXS Inc., 2011)'
_computing_data_collection 'APEX2 2014.1-1 (Bruker AXS Inc.)'
_computing_data_reduction 'SAINT V8.34A (Bruker AXS Inc., 2011)'
_computing_molecular_graphics 'Bruker SHELXTL'
_computing_publication_material 'Bruker SHELXTL'
_computing_structure_refinement 'SHELXL-2013 (Sheldrick, 2013)'
_computing_structure_solution 'SHELXS-97 (Sheldrick, 2008)'
_diffrn_ambient_temperature 100(2)
_diffrn_detector_area_resol_mean 10.4167
_diffrn_measured_fraction_theta_full 1.000
_diffrn_measured_fraction_theta_max 1.000
_diffrn_measurement_device_type 'Bruker D8 QUEST'
_diffrn_measurement_method \w-scans
_diffrn_radiation_type MoK\a
_diffrn_radiation_wavelength 0.71073
_diffrn_reflns_av_R_equivalents 0.0442
_diffrn_reflns_av_unetI/netI 0.0209
_diffrn_reflns_Laue_measured_fraction_full 1.000
_diffrn_reflns_Laue_measured_fraction_max 1.000
_diffrn_reflns_limit_h_max 23
_diffrn_reflns_limit_h_min -23
_diffrn_reflns_limit_k_max 6
_diffrn_reflns_limit_k_min -6
_diffrn_reflns_limit_l_max 23
_diffrn_reflns_limit_l_min -23
_diffrn_reflns_number 44494
_diffrn_reflns_point_group_measured_fraction_full 1.000
_diffrn_reflns_point_group_measured_fraction_max 1.000
_diffrn_reflns_theta_full 27.000
_diffrn_reflns_theta_max 28.282
_diffrn_reflns_theta_min 2.276
_diffrn_source 'high brilliance microfocus sealed tube '
_exptl_absorpt_coefficient_mu 0.068
_exptl_absorpt_correction_T_max 0.9143
_exptl_absorpt_correction_T_min 0.8731
_exptl_absorpt_correction_type multi-scan
_exptl_absorpt_process_details SADABS-2012/1
_exptl_crystal_colour colourless
_exptl_crystal_density_diffrn 1.187
_exptl_crystal_description block
_exptl_crystal_F_000 576
_exptl_crystal_size_max 0.337
_exptl_crystal_size_mid 0.179
_exptl_crystal_size_min 0.069
_refine_diff_density_max 0.280
_refine_diff_density_min -0.214
_refine_diff_density_rms 0.042
_refine_ls_extinction_method none
_refine_ls_goodness_of_fit_ref 1.031
_refine_ls_hydrogen_treatment constr
_refine_ls_matrix_type full
_refine_ls_number_parameters 182
_refine_ls_number_reflns 3679
_refine_ls_number_restraints 0
_refine_ls_restrained_S_all 1.031
_refine_ls_R_factor_all 0.0553
_refine_ls_R_factor_gt 0.0411
_refine_ls_shift/su_max 0.000
_refine_ls_shift/su_mean 0.000
_refine_ls_structure_factor_coef Fsqd
_refine_ls_weighting_details 'w=1/[\s^2^(Fo^2^)+(0.0438P)^2^+0.6530P] where P=(Fo^2^+2Fc^2^)/3'
_refine_ls_weighting_scheme calc
_refine_ls_wR_factor_gt 0.0974
_refine_ls_wR_factor_ref 0.1049
_reflns_Friedel_coverage 0.000
_reflns_number_gt 3016
_reflns_number_total 3679
_reflns_threshold_expression 'I > 2\s(I)'
_cod_data_source_file jp8b03878_si_002.cif
_cod_data_source_block mmm197_0mspp
_cod_original_sg_symbol_H-M 'P 21/c'
_cod_database_code 1554106
_shelx_space_group_comment
;
The symmetry employed for this shelxl refinement is uniquely defined
by the following loop, which should always be used as a source of
symmetry information in preference to the above space-group names.
They are only intended as comments.
;
_shelx_estimated_absorpt_t_min 0.977
_shelx_estimated_absorpt_t_max 0.995
_shelxl_version_number 2013-4

loop_
_space_group_symop_operation_xyz
'x, y, z'
'-x, y+1/2, -z+1/2'
'-x, -y, -z'
'x, -y-1/2, z-1/2'

loop_
_atom_site_label
_atom_site_type_symbol
_atom_site_fract_x
_atom_site_fract_y
_atom_site_fract_z
_atom_site_U_iso_or_equiv
_atom_site_adp_type
_atom_site_occupancy
_atom_site_site_symmetry_order
_atom_site_calc_flag
_atom_site_refinement_flags_posn
_atom_site_refinement_flags_adp
N1 N 0.35974(5) 0.3683(2) 0.39281(5) 0.0185(2) Uani 1 1 d . .
C1 C 0.34365(6) 0.5041(3) 0.32509(6) 0.0199(2) Uani 1 1 d . .
C2 C 0.28223(6) 0.4701(3) 0.27570(6) 0.0245(3) Uani 1 1 d . .
H2 H 0.2432 0.3390 0.2859 0.029 Uiso 1 1 calc R U
C3 C 0.28036(7) 0.6348(3) 0.21117(7) 0.0274(3) Uani 1 1 d . .
H3 H 0.2391 0.6154 0.1766 0.033 Uiso 1 1 calc R U
C4 C 0.33740(7) 0.8286(3) 0.19540(7) 0.0268(3) Uani 1 1 d . .
H4 H 0.3346 0.9370 0.1504 0.032 Uiso 1 1 calc R U
C5 C 0.39787(7) 0.8637(3) 0.24482(6) 0.0231(3) Uani 1 1 d . .
H5 H 0.4365 0.9964 0.2344 0.028 Uiso 1 1 calc R U
C6 C 0.40105(6) 0.7006(2) 0.31040(6) 0.0193(2) Uani 1 1 d . .
C7 C 0.45327(6) 0.6857(2) 0.37308(6) 0.0180(2) Uani 1 1 d . .
C8 C 0.52111(6) 0.8301(2) 0.38810(6) 0.0199(2) Uani 1 1 d . .
H8 H 0.5392 0.9659 0.3534 0.024 Uiso 1 1 calc R U
C9 C 0.56073(6) 0.7740(2) 0.45269(6) 0.0198(2) Uani 1 1 d . .
H9 H 0.6071 0.8693 0.4620 0.024 Uiso 1 1 calc R U
C10 C 0.53473(6) 0.5760(2) 0.50695(6) 0.0170(2) Uani 1 1 d . .
C11 C 0.42640(6) 0.4832(2) 0.42361(6) 0.0170(2) Uani 1 1 d . .
C12 C 0.30812(6) 0.1613(2) 0.42377(6) 0.0189(2) Uani 1 1 d . .
H12A H 0.3369 0.0107 0.4514 0.023 Uiso 1 1 calc R U
H12B H 0.2793 0.0663 0.3824 0.023 Uiso 1 1 calc R U
C13 C 0.25416(6) 0.3046(2) 0.47620(6) 0.0196(2) Uani 1 1 d . .
H13A H 0.2833 0.3987 0.5175 0.024 Uiso 1 1 calc R U
H13B H 0.2260 0.4567 0.4484 0.024 Uiso 1 1 calc R U
C14 C 0.19890(6) 0.0945(2) 0.50916(6) 0.0195(2) Uani 1 1 d . .
H14A H 0.2265 -0.0443 0.5419 0.023 Uiso 1 1 calc R U
H14B H 0.1736 -0.0157 0.4682 0.023 Uiso 1 1 calc R U
C15 C 0.14016(6) 0.2476(3) 0.55427(7) 0.0233(3) Uani 1 1 d . .
H15A H 0.1656 0.3477 0.5969 0.028 Uiso 1 1 calc R U
H15B H 0.1154 0.3962 0.5223 0.028 Uiso 1 1 calc R U
C16 C 0.08064(6) 0.0488(3) 0.58418(6) 0.0221(2) Uani 1 1 d . .
H16A H 0.1045 -0.0870 0.6204 0.027 Uiso 1 1 calc R U
H16B H 0.0585 -0.0660 0.5423 0.027 Uiso 1 1 calc R U
C17 C 0.01846(6) 0.2113(3) 0.62226(7) 0.0249(3) Uani 1 1 d . .
H17A H 0.0407 0.3241 0.6644 0.030 Uiso 1 1 calc R U
H17B H -0.0047 0.3494 0.5861 0.030 Uiso 1 1 calc R U
C18 C -0.04227(6) 0.0172(3) 0.65166(7) 0.0265(3) Uani 1 1 d . .
H18A H -0.0198 -0.1137 0.6900 0.032 Uiso 1 1 calc R U
H18B H -0.0629 -0.1032 0.6101 0.032 Uiso 1 1 calc R U
C19 C -0.10580(7) 0.1852(3) 0.68576(7) 0.0334(3) Uani 1 1 d . .
H19A H -0.0858 0.3038 0.7272 0.050 Uiso 1 1 calc R U
H19B H -0.1428 0.0499 0.7044 0.050 Uiso 1 1 calc R U
H19C H -0.1296 0.3098 0.6476 0.050 Uiso 1 1 calc R U

loop_
_atom_site_aniso_label
_atom_site_aniso_U_11
_atom_site_aniso_U_22
_atom_site_aniso_U_33
_atom_site_aniso_U_23
_atom_site_aniso_U_13
_atom_site_aniso_U_12
N1 0.0175(4) 0.0193(5) 0.0190(4) -0.0008(4) 0.0035(3) -0.0011(4)
C1 0.0209(5) 0.0199(5) 0.0191(5) -0.0028(4) 0.0052(4) 0.0037(4)
C2 0.0212(5) 0.0279(6) 0.0245(6) -0.0039(5) 0.0031(4) 0.0010(5)
C3 0.0244(6) 0.0362(7) 0.0213(6) -0.0035(5) -0.0014(4) 0.0071(5)
C4 0.0286(6) 0.0318(7) 0.0203(6) 0.0016(5) 0.0037(5) 0.0088(5)
C5 0.0237(6) 0.0245(6) 0.0217(6) 0.0011(5) 0.0074(4) 0.0048(5)
C6 0.0187(5) 0.0201(5) 0.0194(5) -0.0024(4) 0.0062(4) 0.0048(4)
C7 0.0185(5) 0.0169(5) 0.0191(5) -0.0007(4) 0.0065(4) 0.0030(4)
C8 0.0201(5) 0.0184(5) 0.0216(5) 0.0019(4) 0.0080(4) -0.0001(4)
C9 0.0176(5) 0.0189(5) 0.0232(5) -0.0003(4) 0.0058(4) -0.0021(4)
C10 0.0165(5) 0.0153(5) 0.0197(5) -0.0016(4) 0.0063(4) 0.0020(4)
C11 0.0156(5) 0.0155(5) 0.0202(5) -0.0024(4) 0.0058(4) 0.0017(4)
C12 0.0174(5) 0.0178(5) 0.0217(5) -0.0026(4) 0.0038(4) -0.0020(4)
C13 0.0182(5) 0.0188(5) 0.0221(5) -0.0023(4) 0.0042(4) 0.0012(4)
C14 0.0183(5) 0.0207(6) 0.0198(5) -0.0011(4) 0.0039(4) 0.0007(4)
C15 0.0220(5) 0.0227(6) 0.0256(6) -0.0020(5) 0.0078(4) 0.0010(5)
C16 0.0195(5) 0.0247(6) 0.0227(5) 0.0001(5) 0.0054(4) 0.0013(5)
C17 0.0205(5) 0.0288(6) 0.0257(6) -0.0026(5) 0.0063(4) 0.0007(5)
C18 0.0186(5) 0.0353(7) 0.0259(6) 0.0023(5) 0.0036(4) 0.0007(5)
C19 0.0185(6) 0.0491(8) 0.0330(7) -0.0067(6) 0.0068(5) -0.0008(6)

loop_
_atom_type_symbol
_atom_type_description
_atom_type_scat_dispersion_real
_atom_type_scat_dispersion_imag
_atom_type_scat_source
C C 0.0033 0.0016 'International Tables Vol C Tables 4.2.6.8 and 6.1.1.4'
H H 0.0000 0.0000 'International Tables Vol C Tables 4.2.6.8 and 6.1.1.4'
N N 0.0061 0.0033 'International Tables Vol C Tables 4.2.6.8 and 6.1.1.4'

loop_
_geom_angle_atom_site_label_1
_geom_angle_atom_site_label_2
_geom_angle_atom_site_label_3
_geom_angle
_geom_angle_site_symmetry_1
_geom_angle_site_symmetry_3
C1 N1 C11 108.52(9) . .
C1 N1 C12 121.20(9) . .
C11 N1 C12 130.09(9) . .
N1 C1 C2 129.53(11) . .
N1 C1 C6 109.17(10) . .
C2 C1 C6 121.29(11) . .
C3 C2 C1 117.46(11) . .
C2 C3 C4 121.90(11) . .
C5 C4 C3 120.49(11) . .
C4 C5 C6 118.75(11) . .
C5 C6 C1 120.10(11) . .
C5 C6 C7 133.52(11) . .
C1 C6 C7 106.38(10) . .
C11 C7 C8 120.73(10) . .
C11 C7 C6 107.93(10) . .
C8 C7 C6 131.33(10) . .
C9 C8 C7 119.47(10) . .
C8 C9 C10 121.96(10) . .
C9 C10 C11 123.75(10) . 3_666
C9 C10 C10 119.84(13) . 3_666
C11 C10 C10 116.42(12) 3_666 3_666
N1 C11 C7 107.96(9) . .
N1 C11 C10 130.51(10) . 3_666
C7 C11 C10 121.53(10) . 3_666
N1 C12 C13 111.89(9) . .
C14 C13 C12 113.31(9) . .
C13 C14 C15 112.23(9) . .
C16 C15 C14 114.23(10) . .
C15 C16 C17 112.98(10) . .
C18 C17 C16 113.91(11) . .
C17 C18 C19 112.94(11) . .

loop_
_geom_bond_atom_site_label_1
_geom_bond_atom_site_label_2
_geom_bond_distance
_geom_bond_site_symmetry_2
N1 C1 1.3869(14) .
N1 C11 1.4013(14) .
N1 C12 1.4564(14) .
C1 C2 1.3941(16) .
C1 C6 1.4056(16) .
C2 C3 1.3842(17) .
C3 C4 1.3972(18) .
C4 C5 1.3820(17) .
C5 C6 1.3962(16) .
C6 C7 1.4354(16) .
C7 C11 1.4015(15) .
C7 C8 1.4041(16) .
C8 C9 1.3592(16) .
C9 C10 1.4272(15) .
C10 C11 1.4286(15) 3_666
C10 C10 1.443(2) 3_666
C11 C10 1.4286(15) 3_666
C12 C13 1.5244(14) .
C13 C14 1.5230(15) .
C14 C15 1.5248(15) .
C15 C16 1.5214(16) .
C16 C17 1.5261(15) .
C17 C18 1.5205(16) .
C18 C19 1.5249(17) .
